data_7044002
loop_
_publ_author_name
'Craze, Alexander R.'
'Huang, Xin-Da'
'Etchells, Isaac'
'Zheng, Li-Min'
'Bhadbhade, Mohan'
'Marjo, Christopher'
'Clegg, Jack Kay'
'Moore, Evan G.'
'Avdeev, Maxim'
'Lindoy, Leonard F.'
'Li, Feng'

_publ_section_title
;
 Synthesis and Characterisation of New Tripodal Lanthanide Complexes and
 Investigation of Their Optical and Magnetic Properties
;
_journal_name_full 'Dalton Trans.'
_journal_paper_doi 10.1039/C7DT02556D
_journal_year 2017
_chemical_absolute_configuration unk
_chemical_formula_moiety 'C39 H57 N7 O3'
_chemical_formula_sum 'C39 H57 N7 O3'
_chemical_formula_weight 671.93
_space_group_crystal_system trigonal
_space_group_IT_number 161
_space_group_name_Hall 'R 3 -2"c'
_space_group_name_H-M_alt 'R 3 c :H'
_atom_sites_solution_primary dual
_audit_creation_date 2016-11-06
_audit_creation_method
;
Olex2 1.2
(compiled 2016.09.09 svn.r3337 for OlexSys, GUI svn.r5227)
;
_audit_update_record
;
2017-08-18 deposited with the CCDC.
2017-08-21 downloaded from the CCDC.
;
_cell_angle_alpha 90
_cell_angle_beta 90
_cell_angle_gamma 120
_cell_formula_units_Z 6
_cell_length_a 13.6115(19)
_cell_length_b 13.6115(19)
_cell_length_c 35.291(7)
_cell_measurement_reflns_used 33332
_cell_measurement_temperature 100(2)
_cell_measurement_theta_max 31.81
_cell_measurement_theta_min 2.88
_cell_volume 5662.5(16)
_computing_molecular_graphics 'Olex2 (Dolomanov et al., 2009)'
_computing_publication_material 'Olex2 (Dolomanov et al., 2009)'
_computing_structure_refinement 'ShelXL (Sheldrick, 2015)'
_computing_structure_solution 'ShelXT (Sheldrick, 2015)'
_diffrn_ambient_temperature 100.15
_diffrn_measured_fraction_theta_full 0.9857
_diffrn_measured_fraction_theta_max 0.8499
_diffrn_measurement_device_type 'ADSC Q315r CCD area-detector'
_diffrn_measurement_method '\f scans'
_diffrn_radiation_type Synchrotron
_diffrn_radiation_wavelength 0.7108
_diffrn_reflns_av_R_equivalents 0.0356
_diffrn_reflns_av_unetI/netI 0.0167
_diffrn_reflns_limit_h_max 20
_diffrn_reflns_limit_h_min -20
_diffrn_reflns_limit_k_max 17
_diffrn_reflns_limit_k_min -17
_diffrn_reflns_limit_l_max 51
_diffrn_reflns_limit_l_min -51
_diffrn_reflns_number 33332
_diffrn_reflns_theta_full 25.0000
_diffrn_reflns_theta_max 31.81
_diffrn_reflns_theta_min 2.88
_diffrn_source 'MX1 Australian Synchrotron'
_exptl_absorpt_coefficient_mu 0.076
_exptl_crystal_colour 'clear yellow'
_exptl_crystal_density_diffrn 1.1822
_exptl_crystal_description hexagonal
_exptl_crystal_F_000 2184.8532
_exptl_crystal_size_max 0.02
_exptl_crystal_size_mid 0.01
_exptl_crystal_size_min 0.005
_refine_diff_density_max 0.5053
_refine_diff_density_min -0.3478
_refine_diff_density_rms 0.0549
_refine_ls_abs_structure_details 'Flack, H. D. (1983). Acta Cryst. A39, 876-881.'
_refine_ls_abs_structure_Flack 0.0(8)
_refine_ls_d_res_high 0.6741
_refine_ls_d_res_low 7.0635
_refine_ls_goodness_of_fit_ref 1.2796
_refine_ls_hydrogen_treatment mixed
_refine_ls_matrix_type full
_refine_ls_number_constraints 28
_refine_ls_number_parameters 153
_refine_ls_number_reflns 3668
_refine_ls_number_restraints 1
_refine_ls_restrained_S_all 1.2794
_refine_ls_R_factor_all 0.0474
_refine_ls_R_factor_gt 0.0461
_refine_ls_shift/su_max 0.0001
_refine_ls_shift/su_mean 0.0000
_refine_ls_structure_factor_coef Fsqd
_refine_ls_weighting_details 'w=1/[\s^2^(Fo^2^)+(0.1P)^2^] where P=(Fo^2^+2Fc^2^)/3'
_refine_ls_weighting_scheme calc
_refine_ls_wR_factor_gt 0.1367
_refine_ls_wR_factor_ref 0.1383
_reflns_Friedel_coverage 0.846
_reflns_limit_h_max 17
_reflns_limit_h_min -17
_reflns_limit_k_max 10
_reflns_limit_k_min -10
_reflns_limit_l_max 51
_reflns_limit_l_min -51
_reflns_number_gt 3564
_reflns_number_total 3668
_reflns_threshold_expression I>=2u(I)
_cod_data_source_file c7dt02556d2.cif
_cod_data_source_block FL177_a
_cod_database_code 7044002
_olex2_refinement_description
;
1. Fixed Uiso
 At 1.2 times of:
  All C(H) groups, All C(H,H) groups
 At 1.5 times of:
  All C(H,H,H) groups
2. Restrained distances
 O1-H1
 0.87 with sigma of 0.01
3.a Secondary CH2 refined with riding coordinates:
 C1(H1a,H1b), C2(H2a,H2b), C10(H10a,H10b), C12(H12a,H12b)
3.b Aromatic/amide H refined with riding coordinates:
 C3(H3), C6(H6), C9(H9), C8(H8)
3.c Idealised Me refined as rotating group:
 C11(H11a,H11b,H11c), C13(H13a,H13b,H13c)
;
_olex2_submission_special_instructions 'No special instructions were received'

loop_
_space_group_symop_id
_space_group_symop_operation_xyz
1 x,y,z
2 -y,x-y,z
3 -x+y,-x,z
4 -x+y,y,z+1/2
5 x,x-y,z+1/2
6 -y,-x,z+1/2
7 x+1/3,y+2/3,z+2/3
8 -y+1/3,x-y+2/3,z+2/3
9 -x+y+1/3,-x+2/3,z+2/3
10 -x+y+1/3,y+2/3,z+7/6
11 x+1/3,x-y+2/3,z+7/6
12 -y+1/3,-x+2/3,z+7/6
13 x+2/3,y+1/3,z+1/3
14 -y+2/3,x-y+1/3,z+1/3
15 -x+y+2/3,-x+1/3,z+1/3
16 -x+y+2/3,y+1/3,z+5/6
17 x+2/3,x-y+1/3,z+5/6
18 -y+2/3,-x+1/3,z+5/6

loop_
_atom_site_label
_atom_site_type_symbol
_atom_site_fract_x
_atom_site_fract_y
_atom_site_fract_z
_atom_site_U_iso_or_equiv
_atom_site_adp_type
_atom_site_occupancy
_atom_site_site_symmetry_order
_atom_site_refinement_flags_posn
_atom_site_refinement_flags_adp
_atom_site_refinement_flags_occupancy
O1 O 0.27676(8) 0.35995(7) 0.45616(2) 0.01866(18) Uani 1.000000 1 D . .
H1 H 0.318(2) 0.4155(16) 0.4406(6) 0.056(7) Uiso 1.000000 1 D . .
C1 C 0.37807(10) 0.59436(10) 0.35923(3) 0.0198(2) Uani 1.000000 1 . . .
H1a H 0.31534(10) 0.51477(10) 0.35787(3) 0.0237(3) Uiso 1.000000 1 R . .
H1b H 0.41022(10) 0.61772(10) 0.33347(3) 0.0237(3) Uiso 1.000000 1 R . .
N1 N 0.333333333333 0.666666666667 0.37186(4) 0.0163(3) Uani 1.000000 3 S T P
N2 N 0.41933(9) 0.53989(9) 0.42073(3) 0.0190(2) Uani 1.000000 1 . . .
C2 C 0.46985(11) 0.60150(11) 0.38593(3) 0.0213(2) Uani 1.000000 1 . . .
H2a H 0.51220(11) 0.56901(11) 0.37334(3) 0.0256(3) Uiso 1.000000 1 R . .
H2b H 0.52408(11) 0.68196(11) 0.39189(3) 0.0256(3) Uiso 1.000000 1 R . .
N3 N 0.28105(9) 0.35662(9) 0.59114(3) 0.0214(2) Uani 1.000000 1 . . .
C3 C 0.45094(10) 0.59186(10) 0.45256(4) 0.0189(2) Uani 1.000000 1 . . .
H3 H 0.50589(10) 0.67038(10) 0.45284(4) 0.0226(3) Uiso 1.000000 1 R . .
C5 C 0.31926(9) 0.41838(9) 0.48869(3) 0.0149(2) Uani 1.000000 1 . . .
C4 C 0.40487(10) 0.53369(10) 0.48809(3) 0.0167(2) Uani 1.000000 1 . . .
C6 C 0.27514(9) 0.36179(9) 0.52269(3) 0.0165(2) Uani 1.000000 1 . . .
H6 H 0.21492(9) 0.28531(9) 0.52228(3) 0.0198(2) Uiso 1.000000 1 R . .
C7 C 0.31811(10) 0.41584(10) 0.55772(3) 0.0171(2) Uani 1.000000 1 . . .
C9 C 0.44413(10) 0.58840(10) 0.52323(3) 0.0204(2) Uani 1.000000 1 . . .
H9 H 0.50058(10) 0.66642(10) 0.52357(3) 0.0244(3) Uiso 1.000000 1 R . .
C8 C 0.40326(10) 0.53234(10) 0.55725(3) 0.0198(2) Uani 1.000000 1 . . .
H8 H 0.43222(10) 0.57185(10) 0.58044(3) 0.0237(3) Uiso 1.000000 1 R . .
C10 C 0.32029(10) 0.41285(11) 0.62792(3) 0.0220(2) Uani 1.000000 1 . . .
H10a H 0.30810(10) 0.35501(11) 0.64721(3) 0.0264(3) Uiso 1.000000 1 R . .
H10b H 0.40288(10) 0.46674(11) 0.62641(3) 0.0264(3) Uiso 1.000000 1 R . .
C11 C 0.26123(12) 0.47686(13) 0.64094(4) 0.0302(3) Uani 1.000000 1 . . .
H11a H 0.2755(10) 0.5366(8) 0.6226(2) 0.0453(4) Uiso 1.000000 1 GR . .
H11b H 0.17941(18) 0.4241(2) 0.6428(4) 0.0453(4) Uiso 1.000000 1 GR . .
H11c H 0.2908(9) 0.5111(10) 0.66579(18) 0.0453(4) Uiso 1.000000 1 GR . .
C12 C 0.19420(11) 0.23649(10) 0.59104(4) 0.0249(2) Uani 1.000000 1 . . .
H12a H 0.21046(11) 0.19838(10) 0.57008(4) 0.0299(3) Uiso 1.000000 1 R . .
H12b H 0.19937(11) 0.20184(10) 0.61507(4) 0.0299(3) Uiso 1.000000 1 R . .
C13 C 0.07379(11) 0.21428(13) 0.58659(4) 0.0313(3) Uani 1.000000 1 . . .
H13a H 0.0680(3) 0.2498(10) 0.5632(2) 0.0469(4) Uiso 1.000000 1 GR . .
H13b H 0.02112(16) 0.13232(13) 0.5854(4) 0.0469(4) Uiso 1.000000 1 GR . .
H13c H 0.0545(4) 0.2464(10) 0.6083(2) 0.0469(4) Uiso 1.000000 1 GR . .

loop_
_atom_site_aniso_label
_atom_site_aniso_U_11
_atom_site_aniso_U_22
_atom_site_aniso_U_33
_atom_site_aniso_U_12
_atom_site_aniso_U_13
_atom_site_aniso_U_23
O1 0.0205(4) 0.0163(4) 0.0153(3) 0.0063(3) -0.0014(3) -0.0025(3)
C1 0.0242(5) 0.0234(5) 0.0129(4) 0.0128(4) 0.0020(4) -0.0006(4)
N1 0.0180(4) 0.0180(4) 0.0128(6) 0.0090(2) -0.000000 0.000000
N2 0.0186(4) 0.0221(5) 0.0171(4) 0.0109(4) 0.0022(3) 0.0047(3)
C2 0.0206(5) 0.0270(5) 0.0183(5) 0.0134(4) 0.0063(4) 0.0062(4)
N3 0.0231(5) 0.0208(5) 0.0162(4) 0.0077(4) 0.0012(3) 0.0010(3)
C3 0.0169(5) 0.0179(5) 0.0214(5) 0.0084(4) 0.0021(4) 0.0035(4)
C5 0.0152(4) 0.0143(4) 0.0168(4) 0.0086(4) -0.0011(4) -0.0009(4)
C4 0.0162(4) 0.0152(4) 0.0173(4) 0.0068(4) 0.0000(4) 0.0022(4)
C6 0.0176(4) 0.0141(4) 0.0180(4) 0.0081(4) -0.0004(4) 0.0001(4)
C7 0.0172(5) 0.0175(5) 0.0178(4) 0.0096(4) 0.0003(4) 0.0011(4)
C9 0.0202(5) 0.0153(5) 0.0207(5) 0.0052(4) -0.0011(4) 0.0001(4)
C8 0.0210(5) 0.0175(5) 0.0171(5) 0.0069(4) -0.0016(4) -0.0010(4)
C10 0.0214(5) 0.0282(6) 0.0163(5) 0.0123(5) -0.0006(4) 0.0018(4)
C11 0.0257(6) 0.0378(7) 0.0286(6) 0.0171(5) -0.0006(5) -0.0080(5)
C12 0.0254(6) 0.0209(5) 0.0238(5) 0.0081(4) 0.0040(4) 0.0049(4)
C13 0.0209(5) 0.0326(7) 0.0354(7) 0.0097(5) 0.0024(5) 0.0014(5)

loop_
_atom_type_symbol
_atom_type_scat_dispersion_real
_atom_type_scat_dispersion_imag
_atom_type_scat_Cromer_Mann_a1
_atom_type_scat_Cromer_Mann_a2
_atom_type_scat_Cromer_Mann_a3
_atom_type_scat_Cromer_Mann_a4
_atom_type_scat_Cromer_Mann_b1
_atom_type_scat_Cromer_Mann_b2
_atom_type_scat_Cromer_Mann_b3
_atom_type_scat_Cromer_Mann_b4
_atom_type_scat_Cromer_Mann_c
_atom_type_scat_source
_atom_type_scat_dispersion_source
H 0.00000 0.00000 0.49300 0.32291 0.14019 0.04081 10.51090 26.12570 3.14236 57.79970 0.0030380000826 'International Tables Volume C Table 6.1.1.4 (pp. 500-502)' 'Henke, Gullikson and Davis, At. Data and Nucl. Data Tables, 1993, 54, 2'
C 0.00347 0.00161 2.31000 1.02000 1.58860 0.86500 20.84390 10.20750 0.56870 51.65120 0.215599998832 'International Tables Volume C Table 6.1.1.4 (pp. 500-502)' 'Henke, Gullikson and Davis, At. Data and Nucl. Data Tables, 1993, 54, 2'
O 0.01158 0.00611 3.04850 2.28680 1.54630 0.86700 13.27710 5.70110 0.32390 32.90890 0.250800013542 'International Tables Volume C Table 6.1.1.4 (pp. 500-502)' 'Henke, Gullikson and Davis, At. Data and Nucl. Data Tables, 1993, 54, 2'
N 0.00653 0.00323 12.21260 3.13220 2.01250 1.16630 0.00570 9.89330 28.99750 0.58260 -11.5290002823 'International Tables Volume C Table 6.1.1.4 (pp. 500-502)' 'Henke, Gullikson and Davis, At. Data and Nucl. Data Tables, 1993, 54, 2'

loop_
_geom_angle_atom_site_label_1
_geom_angle_atom_site_label_2
_geom_angle_atom_site_label_3
_geom_angle
_geom_angle_site_symmetry_1
_geom_angle_site_symmetry_3
C5 O1 H1 97.2(17) . .
H1b C1 H1a 107.9 . .
N1 C1 H1a 109.25(5) 2_665 .
N1 C1 H1b 109.25(7) 2_665 .
C2 C1 H1a 109.25(6) . .
C2 C1 H1b 109.25(6) . .
C2 C1 N1 111.82(10) . 2_665
C1 N1 C1 111.14(7) . 3_565
C1 N1 C1 111.14(6) 2_665 3_565
C1 N1 C1 111.14(7) 2_665 .
C3 N2 C2 119.42(11) . .
N2 C2 C1 110.41(10) . .
H2a C2 C1 109.57(6) . .
H2a C2 N2 109.57(6) . .
H2b C2 C1 109.57(6) . .
H2b C2 N2 109.57(7) . .
H2b C2 H2a 108.1 . .
C10 N3 C7 121.53(10) . .
C12 N3 C7 120.54(10) . .
C12 N3 C10 117.77(10) . .
H3 C3 N2 119.23(7) . .
C4 C3 N2 121.55(11) . .
C4 C3 H3 119.23(6) . .
C4 C5 O1 120.95(10) . .
C6 C5 O1 117.92(10) . .
C6 C5 C4 121.12(10) . .
C5 C4 C3 120.80(10) . .
C9 C4 C3 121.86(11) . .
C9 C4 C5 117.33(10) . .
H6 C6 C5 119.43(6) . .
C7 C6 C5 121.14(10) . .
C7 C6 H6 119.43(6) . .
C6 C7 N3 120.83(10) . .
C8 C7 N3 121.33(11) . .
C8 C7 C6 117.81(10) . .
H9 C9 C4 118.93(7) . .
C8 C9 C4 122.14(11) . .
C8 C9 H9 118.93(7) . .
C9 C8 C7 120.34(10) . .
H8 C8 C7 119.83(7) . .
H8 C8 C9 119.83(7) . .
H10a C10 N3 108.74(6) . .
H10b C10 N3 108.74(6) . .
H10b C10 H10a 107.6 . .
C11 C10 N3 114.04(10) . .
C11 C10 H10a 108.74(7) . .
C11 C10 H10b 108.74(7) . .
H11a C11 C10 109.5 . .
H11b C11 C10 109.5 . .
H11b C11 H11a 109.5 . .
H11c C11 C10 109.5 . .
H11c C11 H11a 109.5 . .
H11c C11 H11b 109.5 . .
H12a C12 N3 108.68(7) . .
H12b C12 N3 108.68(7) . .
H12b C12 H12a 107.6 . .
C13 C12 N3 114.30(12) . .
C13 C12 H12a 108.68(8) . .
C13 C12 H12b 108.68(7) . .
H13a C13 C12 109.5 . .
H13b C13 C12 109.5 . .
H13b C13 H13a 109.5 . .
H13c C13 C12 109.5 . .
H13c C13 H13a 109.5 . .
H13c C13 H13b 109.5 . .

loop_
_geom_bond_atom_site_label_1
_geom_bond_atom_site_label_2
_geom_bond_distance
_geom_bond_site_symmetry_2
O1 H1 0.876(10) .
O1 C5 1.3511(13) .
C1 H1a 0.9900 .
C1 H1b 0.9900 .
C1 N1 1.4619(12) 2_665
C1 C2 1.5285(18) .
N2 C2 1.4519(15) .
N2 C3 1.2817(17) .
C2 H2a 0.9900 .
C2 H2b 0.9900 .
N3 C7 1.3741(15) .
N3 C10 1.4654(15) .
N3 C12 1.4623(16) .
C3 H3 0.9500 .
C3 C4 1.4479(16) .
C5 C4 1.4116(15) .
C5 C6 1.3897(15) .
C4 C9 1.4071(16) .
C6 H6 0.9500 .
C6 C7 1.4077(15) .
C7 C8 1.4214(16) .
C9 H9 0.9500 .
C9 C8 1.3814(15) .
C8 H8 0.9500 .
C10 H10a 0.9900 .
C10 H10b 0.9900 .
C10 C11 1.5221(18) .
C11 H11a 0.9800 .
C11 H11b 0.9800 .
C11 H11c 0.9800 .
C12 H12a 0.9900 .
C12 H12b 0.9900 .
C12 C13 1.519(2) .
C13 H13a 0.9800 .
C13 H13b 0.9800 .
C13 H13c 0.9800 .

loop_
_restr_distance_atom_site_label_1
_restr_distance_atom_site_label_2
_restr_distance_site_symmetry_2
_restr_distance_target
_restr_distance_target_weight_param
_restr_distance_diff
O1 H1 1 0.8700 0.0100 -0.0058
